data_7115076
loop_
_publ_author_name
'Razavet, Mathieu'
'Davies, Sian C.'
'Hughes, David L.'
'Pickett, Christopher J.'

_publ_section_title
;
 {2Fe3S} clusters related to the di-iron sub-site of the H-centre of
 all-iron hydrogenases
;
_journal_issue 9
_journal_name_full 'Chemical Communications'
_journal_page_first 847
_journal_paper_doi 10.1039/b102244j
_journal_year 2001
_chemical_formula_moiety 'C17 H16 Fe2 O5 S3'
_chemical_formula_structural '[Fe2 (CO)5 {PhCH2SCH2C(Me)(CH2S)2}]'
_chemical_formula_sum 'C17 H16 Fe2 O5 S3'
_chemical_formula_weight 508.18
_chemical_name_systematic
; 
? 
;
_space_group_IT_number 2
_symmetry_cell_setting triclinic
_symmetry_space_group_name_Hall '-P 1'
_symmetry_space_group_name_H-M 'P -1'
_atom_sites_solution_hydrogens geom
_atom_sites_solution_primary direct
_atom_sites_solution_secondary difmap
_audit_creation_method SHELXL
_cell_angle_alpha 110.555(10)
_cell_angle_beta 92.983(9)
_cell_angle_gamma 104.374(9)
_cell_formula_units_Z 2
_cell_length_a 9.8755(11)
_cell_length_b 11.3853(13)
_cell_length_c 10.3912(13)
_cell_measurement_reflns_used 25
_cell_measurement_temperature 293(2)
_cell_measurement_theta_max 11
_cell_measurement_theta_min 10
_cell_volume 1047.2(2)
_computing_cell_refinement 'CAD4/EXPRESS (Enraf-Nonius, 1992)'
_computing_data_collection 'CAD4/EXPRESS (Enraf-Nonius, 1992)'
_computing_data_reduction 'CAD4 (Hursthouse, 1976)'
_computing_molecular_graphics 'ORTEP (Johnson, 1971)'
_computing_publication_material 'SHELXL-93 (Sheldrick, 1993)'
_computing_structure_refinement 'SHELXL-93 (Sheldrick, 1993)'
_computing_structure_solution 'SHELXS-86 (Sheldrick, 1990)'
_diffrn_ambient_temperature 293(2)
_diffrn_measurement_device 'Enraf-Nonius CAD4 diffractometer'
_diffrn_measurement_method 'scintillation counter; \w/\q scans'
_diffrn_radiation_monochromator graphite
_diffrn_radiation_source 'fine-focus sealed tube'
_diffrn_radiation_type Mo-K\a
_diffrn_radiation_wavelength 0.71069
_diffrn_reflns_av_R_equivalents 0.0000
_diffrn_reflns_av_sigmaI/netI 0.0466
_diffrn_reflns_limit_h_max 11
_diffrn_reflns_limit_h_min -11
_diffrn_reflns_limit_k_max 13
_diffrn_reflns_limit_k_min -1
_diffrn_reflns_limit_l_max 12
_diffrn_reflns_limit_l_min -12
_diffrn_reflns_number 3686
_diffrn_reflns_theta_max 25.0
_diffrn_reflns_theta_min 1.99
_diffrn_standards_decay_% 0
_diffrn_standards_interval_time '10000 s'
_diffrn_standards_number 3
_exptl_absorpt_coefficient_mu 1.708
_exptl_absorpt_correction_T_max 0.30
_exptl_absorpt_correction_T_min 0.25
_exptl_absorpt_correction_type 'semi-empirical psi-scans'
_exptl_crystal_colour red-brown
_exptl_crystal_density_diffrn 1.612
_exptl_crystal_description 'elongated plates'
_exptl_crystal_F_000 516
_exptl_crystal_size_max 0.64
_exptl_crystal_size_mid 0.27
_exptl_crystal_size_min 0.02
_refine_diff_density_max 0.437
_refine_diff_density_min -0.373
_refine_diff_density_rms 0.069
_refine_ls_extinction_method none
_refine_ls_goodness_of_fit_all 1.033
_refine_ls_goodness_of_fit_obs 1.048
_refine_ls_hydrogen_treatment constr
_refine_ls_matrix_type full
_refine_ls_number_parameters 245
_refine_ls_number_reflns 3686
_refine_ls_number_restraints 0
_refine_ls_restrained_S_all 1.033
_refine_ls_restrained_S_obs 1.048
_refine_ls_R_factor_all 0.0534
_refine_ls_R_factor_obs 0.0373
_refine_ls_shift/esd_max 0.000
_refine_ls_shift/esd_mean 0.000
_refine_ls_structure_factor_coef Fsqd
_refine_ls_weighting_details 'w=1/[\s^2^(Fo^2^)+(0.0579P)^2^] where P=(Fo^2^+2Fc^2^)/3'
_refine_ls_weighting_scheme calc
_refine_ls_wR_factor_all 0.1047
_refine_ls_wR_factor_obs 0.0902
_reflns_number_observed 2715
_reflns_number_total 3686
_reflns_observed_criterion I>2sigma(I)
_cod_data_source_file b102244j2.txt
_cod_data_source_block math5
_cod_depositor_comments
;
The following automatic conversions were performed:

'_refine_ls_weighting_scheme' value 'calc
w=1/[\s^2^(Fo^2^)+(0.0579P)^2^] where P=(Fo^2^+2Fc^2^)/3' was changed
to 'calc'. New tag '_refine_ls_weighting_details' was created. The
value of the new tag was set to 'w=1/[\s^2^(Fo^2^)+(0.0579P)^2^]
where P=(Fo^2^+2Fc^2^)/3'.

Automatic conversion script
Id: cif_fix_values 3143 2015-03-26 13:38:13Z robertas 
;
_cod_database_code 7115076

loop_
_symmetry_equiv_pos_as_xyz
'x, y, z'
'-x, -y, -z'

loop_
_atom_site_aniso_label
_atom_site_aniso_U_11
_atom_site_aniso_U_22
_atom_site_aniso_U_33
_atom_site_aniso_U_23
_atom_site_aniso_U_13
_atom_site_aniso_U_12
Fe1 0.0472(3) 0.0474(3) 0.0524(3) 0.0149(2) 0.0010(2) 0.0127(2)
Fe2 0.0489(3) 0.0426(3) 0.0392(3) 0.0143(2) 0.0049(2) 0.0100(2)
S1 0.0545(5) 0.0395(5) 0.0554(5) 0.0203(4) 0.0106(4) 0.0176(4)
C1 0.061(2) 0.057(2) 0.055(2) 0.029(2) 0.016(2) 0.024(2)
C12 0.064(2) 0.058(2) 0.040(2) 0.019(2) 0.013(2) 0.026(2)
C121 0.097(3) 0.092(3) 0.046(2) 0.027(2) 0.026(2) 0.044(3)
S2 0.0696(6) 0.0427(5) 0.0475(5) 0.0167(4) 0.0047(4) 0.0247(4)
C2 0.091(3) 0.058(2) 0.048(2) 0.017(2) 0.017(2) 0.041(2)
S3 0.0527(5) 0.0420(5) 0.0449(5) 0.0149(4) 0.0027(4) 0.0090(4)
C3 0.067(3) 0.087(3) 0.040(2) 0.020(2) -0.001(2) 0.004(2)
C31 0.060(2) 0.046(2) 0.067(2) 0.011(2) -0.004(2) 0.017(2)
C311 0.047(2) 0.055(2) 0.056(2) 0.017(2) 0.004(2) 0.016(2)
C312 0.081(3) 0.062(3) 0.070(3) 0.021(2) -0.008(2) 0.014(2)
C313 0.074(3) 0.069(3) 0.080(3) 0.007(3) -0.009(3) -0.003(2)
C314 0.059(3) 0.110(4) 0.060(3) 0.021(3) 0.001(2) 0.016(3)
C315 0.065(3) 0.122(5) 0.077(3) 0.053(3) 0.007(2) 0.029(3)
C316 0.058(2) 0.072(3) 0.080(3) 0.036(2) 0.006(2) 0.019(2)
C13 0.068(3) 0.067(3) 0.079(3) 0.024(2) 0.017(2) 0.025(2)
O13 0.073(2) 0.116(3) 0.151(4) 0.047(3) 0.049(2) 0.032(2)
C14 0.076(3) 0.079(3) 0.069(3) 0.023(2) -0.010(2) 0.022(2)
O14 0.149(4) 0.132(4) 0.094(3) 0.059(3) -0.028(3) 0.046(3)
C15 0.059(2) 0.058(3) 0.059(2) 0.009(2) 0.008(2) 0.007(2)
O15 0.117(3) 0.063(2) 0.087(2) -0.006(2) 0.023(2) 0.011(2)
C24 0.072(3) 0.058(2) 0.045(2) 0.015(2) 0.003(2) 0.007(2)
O24 0.126(3) 0.093(2) 0.064(2) 0.048(2) 0.012(2) 0.010(2)
C25 0.063(2) 0.067(3) 0.047(2) 0.021(2) 0.013(2) 0.020(2)
O25 0.114(3) 0.099(3) 0.076(2) 0.025(2) 0.038(2) 0.060(2)

loop_
_atom_site_label
_atom_site_type_symbol
_atom_site_fract_x
_atom_site_fract_y
_atom_site_fract_z
_atom_site_U_iso_or_equiv
_atom_site_thermal_displace_type
_atom_site_occupancy
_atom_site_calc_flag
_atom_site_refinement_flags
Fe1 Fe 0.22416(5) 0.09208(5) 0.24546(5) 0.0505(2) Uani 1 d .
Fe2 Fe 0.48554(5) 0.19468(5) 0.29537(5) 0.0445(2) Uani 1 d .
S1 S 0.37303(10) 0.05117(8) 0.38571(9) 0.0482(2) Uani 1 d .
C1 C 0.3646(4) 0.1343(4) 0.5688(4) 0.0539(9) Uani 1 d .
H1A H 0.2664(4) 0.1109(4) 0.5819(4) 0.065 Uiso 1 calc R
H1B H 0.4159(4) 0.0995(4) 0.6218(4) 0.065 Uiso 1 calc R
C12 C 0.4207(4) 0.2814(4) 0.6316(3) 0.0517(9) Uani 1 d .
C121 C 0.3999(5) 0.3225(5) 0.7870(4) 0.0739(13) Uani 1 d .
H12A H 0.4293(34) 0.4163(5) 0.8309(10) 0.111 Uiso 1 calc R
H12B H 0.4555(29) 0.2867(28) 0.8333(9) 0.111 Uiso 1 calc R
H12C H 0.3018(8) 0.2901(29) 0.7927(4) 0.111 Uiso 1 calc R
S2 S 0.32786(11) 0.30558(9) 0.37748(9) 0.0519(2) Uani 1 d .
C2 C 0.3345(5) 0.3442(4) 0.5646(4) 0.0624(11) Uani 1 d .
H2A H 0.3715(5) 0.4384(4) 0.6116(4) 0.075 Uiso 1 calc R
H2B H 0.2382(5) 0.3199(4) 0.5826(4) 0.075 Uiso 1 calc R
S3 S 0.64995(10) 0.33229(8) 0.47697(9) 0.0480(2) Uani 1 d .
C3 C 0.5790(4) 0.3316(5) 0.6352(4) 0.0697(12) Uani 1 d .
H3A H 0.6238(4) 0.2803(5) 0.6712(4) 0.084 Uiso 1 calc R
H3B H 0.6101(4) 0.4208(5) 0.7028(4) 0.084 Uiso 1 calc R
C31 C 0.7950(4) 0.2647(4) 0.4911(4) 0.0612(10) Uani 1 d .
H31A H 0.7573(4) 0.1772(4) 0.4903(4) 0.073 Uiso 1 calc R
H31B H 0.8424(4) 0.2574(4) 0.4104(4) 0.073 Uiso 1 calc R
C311 C 0.9014(4) 0.3455(4) 0.6204(4) 0.0537(9) Uani 1 d .
C312 C 0.9597(5) 0.4791(4) 0.6583(5) 0.0740(12) Uani 1 d .
H312 H 0.9324(5) 0.5210(4) 0.6033(5) 0.089 Uiso 1 calc R
C313 C 1.0581(5) 0.5506(5) 0.7774(5) 0.0860(15) Uani 1 d .
H313 H 1.0963(5) 0.6403(5) 0.8024(5) 0.103 Uiso 1 calc R
C314 C 1.0994(5) 0.4899(6) 0.8582(5) 0.0812(14) Uani 1 d .
H314 H 1.1679(5) 0.5376(6) 0.9364(5) 0.097 Uiso 1 calc R
C315 C 1.0409(5) 0.3608(6) 0.8246(5) 0.0837(14) Uani 1 d .
H315 H 1.0663(5) 0.3202(6) 0.8818(5) 0.100 Uiso 1 calc R
C316 C 0.9425(4) 0.2881(5) 0.7046(5) 0.0683(11) Uani 1 d .
H316 H 0.9041(4) 0.1987(5) 0.6814(5) 0.082 Uiso 1 calc R
C13 C 0.0604(5) 0.0553(4) 0.3073(5) 0.0707(12) Uani 1 d .
O13 O -0.0452(4) 0.0306(4) 0.3465(5) 0.1119(13) Uani 1 d .
C14 C 0.1721(5) 0.1447(5) 0.1128(5) 0.0766(13) Uani 1 d .
O14 O 0.1400(5) 0.1770(4) 0.0275(4) 0.121(2) Uani 1 d .
C15 C 0.2186(4) -0.0629(4) 0.1179(4) 0.0645(11) Uani 1 d .
O15 O 0.2186(4) -0.1609(3) 0.0380(4) 0.1012(12) Uani 1 d .
C24 C 0.5185(4) 0.2744(4) 0.1774(4) 0.0622(10) Uani 1 d .
O24 O 0.5368(4) 0.3234(3) 0.0979(3) 0.0931(11) Uani 1 d .
C25 C 0.5690(4) 0.0777(4) 0.2013(4) 0.0586(10) Uani 1 d .
O25 O 0.6193(4) -0.0011(4) 0.1396(3) 0.0918(10) Uani 1 d .

loop_
_atom_type_symbol
_atom_type_description
_atom_type_scat_dispersion_real
_atom_type_scat_dispersion_imag
_atom_type_scat_source
C C 0.0033 0.0016 'International Tables Vol C Tables 4.2.6.8 and 6.1.1.4'
H H 0.0000 0.0000 'International Tables Vol C Tables 4.2.6.8 and 6.1.1.4'
Fe Fe 0.3463 0.8444 'International Tables Vol C Tables 4.2.6.8 and 6.1.1.4'
O O 0.0106 0.0060 'International Tables Vol C Tables 4.2.6.8 and 6.1.1.4'
S S 0.1246 0.1234 'International Tables Vol C Tables 4.2.6.8 and 6.1.1.4'

loop_
_geom_angle_atom_site_label_1
_geom_angle_atom_site_label_2
_geom_angle_atom_site_label_3
_geom_angle
C13 Fe1 C15 101.7(2)
C13 Fe1 C14 100.1(2)
C15 Fe1 C14 90.6(2)
C13 Fe1 S1 102.8(2)
C15 Fe1 S1 86.59(15)
C14 Fe1 S1 157.1(2)
C13 Fe1 S2 104.02(15)
C15 Fe1 S2 154.12(14)
C14 Fe1 S2 87.2(2)
S1 Fe1 S2 85.49(4)
C13 Fe1 Fe2 149.39(15)
C15 Fe1 Fe2 99.04(13)
C14 Fe1 Fe2 101.9(2)
S1 Fe1 Fe2 56.27(3)
S2 Fe1 Fe2 56.43(3)
C24 Fe2 C25 90.2(2)
C24 Fe2 S3 100.39(13)
C25 Fe2 S3 103.99(13)
C24 Fe2 S1 158.84(13)
C25 Fe2 S1 88.69(13)
S3 Fe2 S1 100.37(4)
C24 Fe2 S2 90.00(15)
C25 Fe2 S2 164.93(13)
S3 Fe2 S2 90.78(4)
S1 Fe2 S2 85.68(4)
C24 Fe2 Fe1 104.23(14)
C25 Fe2 Fe1 108.93(13)
S3 Fe2 Fe1 138.34(3)
S1 Fe2 Fe1 56.49(3)
S2 Fe2 Fe1 56.52(3)
C1 S1 Fe2 110.74(12)
C1 S1 Fe1 112.04(13)
Fe2 S1 Fe1 67.25(3)
C12 C1 S1 118.3(3)
C12 C1 H1A 107.7(2)
S1 C1 H1A 107.75(13)
C12 C1 H1B 107.7(2)
S1 C1 H1B 107.75(12)
H1A C1 H1B 107.1
C1 C12 C3 113.5(3)
C1 C12 C2 111.0(3)
C3 C12 C2 113.4(3)
C1 C12 C121 106.1(3)
C3 C12 C121 104.9(3)
C2 C12 C121 107.3(3)
C12 C121 H12A 109.5(2)
C12 C121 H12B 109.5(2)
H12A C121 H12B 109.5
C12 C121 H12C 109.5(2)
H12A C121 H12C 109.5
H12B C121 H12C 109.5
C2 S2 Fe2 110.12(13)
C2 S2 Fe1 113.84(15)
Fe2 S2 Fe1 67.05(3)
C12 C2 S2 118.0(2)
C12 C2 H2A 107.8(2)
S2 C2 H2A 107.81(14)
C12 C2 H2B 107.8(2)
S2 C2 H2B 107.81(15)
H2A C2 H2B 107.1
C31 S3 C3 99.8(2)
C31 S3 Fe2 110.66(13)
C3 S3 Fe2 108.02(13)
C12 C3 S3 120.3(3)
C12 C3 H3A 107.2(2)
S3 C3 H3A 107.2(2)
C12 C3 H3B 107.2(2)
S3 C3 H3B 107.24(15)
H3A C3 H3B 106.9
C311 C31 S3 113.3(3)
C311 C31 H31A 108.9(2)
S3 C31 H31A 108.91(13)
C311 C31 H31B 108.9(2)
S3 C31 H31B 108.91(14)
H31A C31 H31B 107.7
C316 C311 C312 118.1(4)
C316 C311 C31 120.2(4)
C312 C311 C31 121.7(4)
C313 C312 C311 120.4(4)
C313 C312 H312 119.8(3)
C311 C312 H312 119.8(2)
C314 C313 C312 120.2(5)
C314 C313 H313 119.9(3)
C312 C313 H313 119.9(3)
C315 C314 C313 120.0(4)
C315 C314 H314 120.0(3)
C313 C314 H314 120.0(3)
C314 C315 C316 120.1(5)
C314 C315 H315 119.9(3)
C316 C315 H315 119.9(3)
C311 C316 C315 121.2(5)
C311 C316 H316 119.4(2)
C315 C316 H316 119.4(3)
O13 C13 Fe1 179.4(5)
O14 C14 Fe1 179.1(5)
O15 C15 Fe1 178.2(4)
O24 C24 Fe2 178.0(4)
O25 C25 Fe2 177.9(4)

loop_
_geom_bond_atom_site_label_1
_geom_bond_atom_site_label_2
_geom_bond_distance
Fe1 C13 1.779(5)
Fe1 C15 1.782(4)
Fe1 C14 1.784(5)
Fe1 S1 2.2574(11)
Fe1 S2 2.2617(11)
Fe1 Fe2 2.4969(8)
Fe2 C24 1.764(4)
Fe2 C25 1.767(4)
Fe2 S3 2.2347(10)
Fe2 S1 2.2516(10)
Fe2 S2 2.2594(11)
S1 C1 1.820(4)
C1 C12 1.507(5)
C1 H1A 0.97
C1 H1B 0.97
C12 C3 1.519(6)
C12 C2 1.521(5)
C12 C121 1.556(5)
C121 H12A 0.96
C121 H12B 0.96
C121 H12C 0.96
S2 C2 1.830(4)
C2 H2A 0.97
C2 H2B 0.97
S3 C31 1.808(4)
S3 C3 1.822(4)
C3 H3A 0.97
C3 H3B 0.97
C31 C311 1.504(5)
C31 H31A 0.97
C31 H31B 0.97
C311 C316 1.360(6)
C311 C312 1.387(6)
C312 C313 1.383(6)
C312 H312 0.93
C313 C314 1.364(7)
C313 H313 0.93
C314 C315 1.346(7)
C314 H314 0.93
C315 C316 1.391(6)
C315 H315 0.93
C316 H316 0.93
C13 O13 1.145(5)
C14 O14 1.131(5)
C15 O15 1.133(5)
C24 O24 1.147(5)
C25 O25 1.146(5)
